data_4307305
loop_
_publ_author_name
'Bernd Morgenstern'
'Barbara Kutzky'
'Christian Neis'
'Stefan Stucky'
'Kaspar Hegetschweiler'
'Eugenio Garribba'
'Giovanni Micera'

_publ_section_title
;
Synthesis and Characterization of Vanadium(IV) Complexes with cis-Inositol
in Aqueous Solution and in the Solid-State
;
_journal_name_full 'Inorganic Chemistry'
_journal_page_first 3903
_journal_page_last 3915
_journal_paper_doi 10.1021/ic0618504
_journal_volume 46
_journal_year 2007
_chemical_formula_sum 'C12 H30 Na6 O26 S2 V'
_chemical_formula_weight 843.36
_chemical_name_systematic
; 
 ? 
;
_space_group_IT_number 148
_symmetry_cell_setting hexagonal
_symmetry_space_group_name_Hall '-R 3'
_symmetry_space_group_name_H-M 'R -3 :H'
_atom_sites_solution_hydrogens geom
_atom_sites_solution_primary direct
_atom_sites_solution_secondary difmap
_audit_creation_method SHELXL-97
_cell_angle_alpha 90.00
_cell_angle_beta 90.00
_cell_angle_gamma 120.00
_cell_formula_units_Z 3
_cell_length_a 9.5480(10)
_cell_length_b 9.5480(10)
_cell_length_c 27.314(5)
_cell_measurement_temperature 200(2)
_cell_volume 2156.5(5)
_computing_structure_refinement 'SHELXL-97 (Sheldrick, 1997)'
_computing_structure_solution 'SHELXS-97 (Sheldrick, 1990)'
_diffrn_ambient_temperature 200(2)
_diffrn_measured_fraction_theta_full 0.997
_diffrn_measured_fraction_theta_max 0.997
_diffrn_radiation_monochromator graphite
_diffrn_radiation_source 'fine-focus sealed tube'
_diffrn_radiation_type MoK\a
_diffrn_radiation_wavelength 0.71073
_diffrn_reflns_av_R_equivalents 0.0662
_diffrn_reflns_av_sigmaI/netI 0.0315
_diffrn_reflns_limit_h_max 10
_diffrn_reflns_limit_h_min -10
_diffrn_reflns_limit_k_max 10
_diffrn_reflns_limit_k_min -10
_diffrn_reflns_limit_l_max 30
_diffrn_reflns_limit_l_min -30
_diffrn_reflns_number 4541
_diffrn_reflns_theta_full 23.89
_diffrn_reflns_theta_max 23.89
_diffrn_reflns_theta_min 2.57
_exptl_absorpt_coefficient_mu 0.690
_exptl_crystal_density_diffrn 1.948
_exptl_crystal_density_method 'not measured'
_exptl_crystal_F_000 1293
_refine_diff_density_max 0.565
_refine_diff_density_min -1.996
_refine_diff_density_rms 0.164
_refine_ls_extinction_method none
_refine_ls_goodness_of_fit_ref 1.166
_refine_ls_hydrogen_treatment mixed
_refine_ls_matrix_type full
_refine_ls_number_parameters 84
_refine_ls_number_reflns 752
_refine_ls_number_restraints 0
_refine_ls_restrained_S_all 1.166
_refine_ls_R_factor_all 0.0637
_refine_ls_R_factor_gt 0.0557
_refine_ls_shift/su_max 0.259
_refine_ls_shift/su_mean 0.004
_refine_ls_structure_factor_coef Fsqd
_refine_ls_weighting_details 'calc w=1/[\s^2^(Fo^2^)+(0.1092P)^2^+14.2904P] where P=(Fo^2^+2Fc^2^)/3'
_refine_ls_weighting_scheme calc
_refine_ls_wR_factor_gt 0.1661
_refine_ls_wR_factor_ref 0.1723
_reflns_number_gt 631
_reflns_number_total 752
_reflns_threshold_expression >2sigma(I)
_cod_data_source_file ic0618504si20070214_125158_2.cif
_cod_data_source_block '[Na6V(inoH-3)2](SO4)2x6H2O'
_cod_original_sg_symbol_H-M 'R -3'
_cod_database_code 4307305

loop_
_symmetry_equiv_pos_as_xyz
'x, y, z'
'-y, x-y, z'
'-x+y, -x, z'
'x+2/3, y+1/3, z+1/3'
'-y+2/3, x-y+1/3, z+1/3'
'-x+y+2/3, -x+1/3, z+1/3'
'x+1/3, y+2/3, z+2/3'
'-y+1/3, x-y+2/3, z+2/3'
'-x+y+1/3, -x+2/3, z+2/3'
'-x, -y, -z'
'y, -x+y, -z'
'x-y, x, -z'
'-x+2/3, -y+1/3, -z+1/3'
'y+2/3, -x+y+1/3, -z+1/3'
'x-y+2/3, x+1/3, -z+1/3'
'-x+1/3, -y+2/3, -z+2/3'
'y+1/3, -x+y+2/3, -z+2/3'
'x-y+1/3, x+2/3, -z+2/3'

loop_
_atom_site_label
_atom_site_type_symbol
_atom_site_fract_x
_atom_site_fract_y
_atom_site_fract_z
_atom_site_U_iso_or_equiv
_atom_site_adp_type
_atom_site_occupancy
_atom_site_symmetry_multiplicity
_atom_site_calc_flag
_atom_site_refinement_flags
_atom_site_disorder_assembly
_atom_site_disorder_group
V1 V 0.0000 0.0000 0.0000 0.0213(7) Uani 1 6 d S . .
Na1 Na -0.0692(2) -0.3682(2) 0.01435(7) 0.0168(6) Uani 1 1 d . . .
C1 C -0.0852(6) -0.1733(6) 0.10955(16) 0.0130(11) Uani 1 1 d . . .
H1 H -0.0837 -0.1704 0.1454 0.016 Uiso 1 1 calc R . .
O1 O -0.1604(6) -0.3387(5) 0.09338(14) 0.0173(9) Uani 1 1 d . . .
C2 C 0.0896(6) -0.0865(6) 0.09028(16) 0.0121(10) Uani 1 1 d . . .
H2 H 0.1455 -0.1405 0.1037 0.015 Uiso 1 1 calc R . .
O2 O 0.0940(4) -0.0920(4) 0.03834(11) 0.0116(8) Uani 1 1 d . . .
S1 S 0.3333 0.6667 0.03528(7) 0.0134(6) Uani 1 3 d S . .
O1S O 0.4593(4) 0.8254(4) 0.01661(13) 0.0194(9) Uani 1 1 d . . .
O2S O 0.3333 0.6667 0.0897(2) 0.0244(15) Uani 1 3 d S . .
OW1 O 0.4826(9) 1.0053(8) 0.12304(19) 0.0314(13) Uani 1 1 d . . .
H1O H -0.237(8) -0.376(7) 0.0991(18) 0.000(15) Uiso 1 1 d . . .
H1W1 H -0.034(8) -0.488(8) 0.121(2) 0.00(2) Uiso 1 1 d . . .
H1W2 H 0.433(10) 0.903(12) 0.120(2) 0.04(2) Uiso 1 1 d . . .

loop_
_atom_site_aniso_label
_atom_site_aniso_U_11
_atom_site_aniso_U_22
_atom_site_aniso_U_33
_atom_site_aniso_U_23
_atom_site_aniso_U_13
_atom_site_aniso_U_12
V1 0.0202(9) 0.0202(9) 0.0235(12) 0.000 0.000 0.0101(4)
Na1 0.0148(11) 0.0110(10) 0.0249(12) -0.0020(8) -0.0016(7) 0.0067(8)
C1 0.012(2) 0.011(2) 0.014(2) 0.0024(18) 0.0019(18) 0.004(2)
O1 0.010(2) 0.0108(18) 0.027(2) 0.0046(14) 0.0053(16) 0.0028(17)
C2 0.013(3) 0.011(2) 0.013(2) 0.0024(18) -0.0003(18) 0.007(2)
O2 0.0114(17) 0.0117(17) 0.0119(17) -0.0019(12) 0.0000(12) 0.0060(14)
S1 0.0095(8) 0.0095(8) 0.0211(12) 0.000 0.000 0.0048(4)
O1S 0.0142(19) 0.0113(18) 0.029(2) 0.0031(14) -0.0024(14) 0.0039(15)
O2S 0.028(2) 0.028(2) 0.017(3) 0.000 0.000 0.0140(11)
OW1 0.018(3) 0.029(3) 0.051(3) -0.010(2) -0.005(2) 0.014(3)

loop_
_atom_type_symbol
_atom_type_description
_atom_type_scat_dispersion_real
_atom_type_scat_dispersion_imag
_atom_type_scat_source
C C 0.0033 0.0016 'International Tables Vol C Tables 4.2.6.8 and 6.1.1.4'
H H 0.0000 0.0000 'International Tables Vol C Tables 4.2.6.8 and 6.1.1.4'
Na Na 0.0362 0.0249 'International Tables Vol C Tables 4.2.6.8 and 6.1.1.4'
O O 0.0106 0.0060 'International Tables Vol C Tables 4.2.6.8 and 6.1.1.4'
V V 0.3005 0.5294 'International Tables Vol C Tables 4.2.6.8 and 6.1.1.4'
S S 0.1246 0.1234 'International Tables Vol C Tables 4.2.6.8 and 6.1.1.4'

loop_
_geom_angle_atom_site_label_1
_geom_angle_atom_site_label_2
_geom_angle_atom_site_label_3
_geom_angle
_geom_angle_site_symmetry_1
_geom_angle_site_symmetry_3
_geom_angle_publ_flag
O2 V1 O2 180.0(3) 11 2 ?
O2 V1 O2 88.57(13) 11 3 ?
O2 V1 O2 91.43(13) 2 3 ?
O2 V1 O2 91.43(13) 11 10 ?
O2 V1 O2 88.57(13) 2 10 ?
O2 V1 O2 88.57(13) 3 10 ?
O2 V1 O2 88.57(13) 11 . ?
O2 V1 O2 91.43(13) 2 . ?
O2 V1 O2 91.43(13) 3 . ?
O2 V1 O2 180.0(2) 10 . ?
O2 V1 O2 91.43(13) 11 12 ?
O2 V1 O2 88.57(13) 2 12 ?
O2 V1 O2 180.0(4) 3 12 ?
O2 V1 O2 91.43(13) 10 12 ?
O2 V1 O2 88.57(13) . 12 ?
O2 V1 Na1 46.27(10) 11 11 ?
O2 V1 Na1 133.73(10) 2 11 ?
O2 V1 Na1 45.08(10) 3 11 ?
O2 V1 Na1 77.41(10) 10 11 ?
O2 V1 Na1 102.59(10) . 11 ?
O2 V1 Na1 134.92(10) 12 11 ?
O2 V1 Na1 133.73(10) 11 2 ?
O2 V1 Na1 46.27(10) 2 2 ?
O2 V1 Na1 134.92(10) 3 2 ?
O2 V1 Na1 102.59(10) 10 2 ?
O2 V1 Na1 77.41(10) . 2 ?
O2 V1 Na1 45.08(10) 12 2 ?
Na1 V1 Na1 180.00(10) 11 2 ?
O2 V1 Na1 45.08(10) 11 . ?
O2 V1 Na1 134.92(10) 2 . ?
O2 V1 Na1 77.41(10) 3 . ?
O2 V1 Na1 133.73(10) 10 . ?
O2 V1 Na1 46.27(10) . . ?
O2 V1 Na1 102.59(10) 12 . ?
Na1 V1 Na1 61.425(13) 11 . ?
Na1 V1 Na1 118.575(13) 2 . ?
O2 V1 Na1 134.92(10) 11 10 ?
O2 V1 Na1 45.08(10) 2 10 ?
O2 V1 Na1 102.59(10) 3 10 ?
O2 V1 Na1 46.27(10) 10 10 ?
O2 V1 Na1 133.73(10) . 10 ?
O2 V1 Na1 77.41(10) 12 10 ?
Na1 V1 Na1 118.575(13) 11 10 ?
Na1 V1 Na1 61.425(13) 2 10 ?
Na1 V1 Na1 180.00(9) . 10 ?
O2 V1 Na1 102.59(10) 11 3 ?
O2 V1 Na1 77.41(10) 2 3 ?
O2 V1 Na1 46.27(10) 3 3 ?
O2 V1 Na1 45.08(10) 10 3 ?
O2 V1 Na1 134.92(10) . 3 ?
O2 V1 Na1 133.73(10) 12 3 ?
Na1 V1 Na1 61.425(13) 11 3 ?
Na1 V1 Na1 118.575(13) 2 3 ?
Na1 V1 Na1 118.575(13) . 3 ?
Na1 V1 Na1 61.425(13) 10 3 ?
O2 V1 Na1 77.41(10) 11 12 ?
O2 V1 Na1 102.59(10) 2 12 ?
O2 V1 Na1 133.73(10) 3 12 ?
O2 V1 Na1 134.92(10) 10 12 ?
O2 V1 Na1 45.08(10) . 12 ?
O2 V1 Na1 46.27(10) 12 12 ?
Na1 V1 Na1 118.575(13) 11 12 ?
Na1 V1 Na1 61.425(13) 2 12 ?
Na1 V1 Na1 61.425(13) . 12 ?
Na1 V1 Na1 118.575(13) 10 12 ?
Na1 V1 Na1 180.00(7) 3 12 ?
O1S Na1 O2 118.28(15) 2_655 11 ?
O1S Na1 O1S 84.61(14) 2_655 11_445 ?
O2 Na1 O1S 115.28(14) 11 11_445 ?
O1S Na1 O2 83.39(12) 2_655 . ?
O2 Na1 O2 66.51(16) 11 . ?
O1S Na1 O2 166.88(14) 11_445 . ?
O1S Na1 O1 113.42(16) 2_655 . ?
O2 Na1 O1 106.90(13) 11 . ?
O1S Na1 O1 117.57(15) 11_445 . ?
O2 Na1 O1 72.41(13) . . ?
O1S Na1 O1S 141.64(12) 2_655 12_545 ?
O2 Na1 O1S 78.17(12) 11 12_545 ?
O1S Na1 O1S 57.45(16) 11_445 12_545 ?
O2 Na1 O1S 133.61(14) . 12_545 ?
O1 Na1 O1S 91.27(15) . 12_545 ?
O1S Na1 S1 112.41(11) 2_655 10 ?
O2 Na1 S1 94.63(10) 11 10 ?
O1S Na1 S1 28.66(9) 11_445 10 ?
O2 Na1 S1 160.15(11) . 10 ?
O1 Na1 S1 109.51(13) . 10 ?
O1S Na1 S1 29.25(8) 12_545 10 ?
O1S Na1 C2 85.52(13) 2_655 . ?
O2 Na1 C2 87.36(13) 11 . ?
O1S Na1 C2 157.33(14) 11_445 . ?
O2 Na1 C2 25.73(12) . . ?
O1 Na1 C2 49.39(13) . . ?
O1S Na1 C2 131.73(14) 12_545 . ?
S1 Na1 C2 157.93(11) 10 . ?
O1S Na1 V1 109.41(11) 2_655 . ?
O2 Na1 V1 34.10(8) 11 . ?
O1S Na1 V1 149.38(11) 11_445 . ?
O2 Na1 V1 34.27(8) . . ?
O1 Na1 V1 82.58(10) . . ?
O1S Na1 V1 102.26(10) 12_545 . ?
S1 Na1 V1 125.91(6) 10 . ?
C2 Na1 V1 53.25(9) . . ?
O1S Na1 Na1 163.97(13) 2_655 11 ?
O2 Na1 Na1 45.82(8) 11 11 ?
O1S Na1 Na1 100.43(11) 11_445 11 ?
O2 Na1 Na1 89.79(8) . 11 ?
O1 Na1 Na1 77.91(12) . 11 ?
O1S Na1 Na1 43.91(10) 12_545 11 ?
S1 Na1 Na1 71.78(7) 10 11 ?
C2 Na1 Na1 94.62(9) . 11 ?
V1 Na1 Na1 59.287(7) . 11 ?
O1S Na1 Na1 51.22(11) 2_655 12 ?
O2 Na1 Na1 70.73(9) 11 12 ?
O1S Na1 Na1 122.36(12) 11_445 12 ?
O2 Na1 Na1 44.89(8) . 12 ?
O1 Na1 Na1 113.65(13) . 12 ?
O1S Na1 Na1 144.46(12) 12_545 12 ?
S1 Na1 Na1 136.75(10) 10 12 ?
C2 Na1 Na1 64.42(9) . 12 ?
V1 Na1 Na1 59.287(7) . 12 ?
Na1 Na1 Na1 114.64(5) 11 12 ?
O1S Na1 Na1 42.86(9) 2_655 10_545 ?
O2 Na1 Na1 127.50(12) 11 10_545 ?
O1S Na1 Na1 41.75(9) 11_445 10_545 ?
O2 Na1 Na1 126.05(12) . 10_545 ?
O1 Na1 Na1 125.60(13) . 10_545 ?
O1S Na1 Na1 99.02(11) 12_545 10_545 ?
S1 Na1 Na1 69.84(6) 10 10_545 ?
C2 Na1 Na1 125.33(12) . 10_545 ?
V1 Na1 Na1 144.13(9) . 10_545 ?
Na1 Na1 Na1 140.05(11) 11 10_545 ?
Na1 Na1 Na1 86.95(9) 12 10_545 ?
O1 C1 C2 111.3(4) . 3 ?
O1 C1 C2 107.4(4) . . ?
C2 C1 C2 110.2(4) 3 . ?
C1 O1 Na1 113.2(3) . . ?
O2 C2 C1 111.9(4) . 2 ?
O2 C2 C1 111.5(4) . . ?
C1 C2 C1 107.7(4) 2 . ?
O2 C2 Na1 46.84(19) . . ?
C1 C2 Na1 157.9(3) 2 . ?
C1 C2 Na1 80.5(2) . . ?
C2 O2 V1 120.9(3) . . ?
C2 O2 Na1 130.3(3) . 12 ?
V1 O2 Na1 100.82(14) . 12 ?
C2 O2 Na1 107.4(3) . . ?
V1 O2 Na1 99.46(14) . . ?
Na1 O2 Na1 89.30(11) 12 . ?
O1S S1 O1S 108.73(16) 2_665 . ?
O1S S1 O1S 108.73(16) 2_665 3_565 ?
O1S S1 O1S 108.73(16) . 3_565 ?
O1S S1 O2S 110.20(16) 2_665 . ?
O1S S1 O2S 110.20(16) . . ?
O1S S1 O2S 110.20(16) 3_565 . ?
O1S S1 Na1 59.58(15) 2_665 12_565 ?
O1S S1 Na1 50.30(14) . 12_565 ?
O1S S1 Na1 132.87(18) 3_565 12_565 ?
O2S S1 Na1 116.65(5) . 12_565 ?
O1S S1 Na1 50.30(14) 2_665 10 ?
O1S S1 Na1 132.87(18) . 10 ?
O1S S1 Na1 59.58(15) 3_565 10 ?
O2S S1 Na1 116.65(5) . 10 ?
Na1 S1 Na1 101.43(6) 12_565 10 ?
O1S S1 Na1 132.87(18) 2_665 11_665 ?
O1S S1 Na1 59.58(15) . 11_665 ?
O1S S1 Na1 50.30(14) 3_565 11_665 ?
O2S S1 Na1 116.65(5) . 11_665 ?
Na1 S1 Na1 101.43(6) 12_565 11_665 ?
Na1 S1 Na1 101.43(6) 10 11_665 ?
S1 O1S Na1 158.5(2) . 3_665 ?
S1 O1S Na1 101.04(17) . 12_565 ?
Na1 O1S Na1 95.39(14) 3_665 12_565 ?
S1 O1S Na1 91.17(17) . 11_665 ?
Na1 O1S Na1 84.87(14) 3_665 11_665 ?
Na1 O1S Na1 140.12(17) 12_565 11_665 ?

loop_
_geom_bond_atom_site_label_1
_geom_bond_atom_site_label_2
_geom_bond_distance
_geom_bond_site_symmetry_2
_geom_bond_publ_flag
V1 O2 1.861(3) 11 ?
V1 O2 1.861(3) 2 ?
V1 O2 1.861(3) 3 ?
V1 O2 1.861(3) 10 ?
V1 O2 1.861(3) . ?
V1 O2 1.861(3) 12 ?
V1 Na1 3.2602(18) 11 ?
V1 Na1 3.2602(18) 2 ?
V1 Na1 3.2602(18) . ?
V1 Na1 3.2602(18) 10 ?
V1 Na1 3.2602(18) 3 ?
V1 Na1 3.2602(18) 12 ?
Na1 O1S 2.319(4) 2_655 ?
Na1 O2 2.350(4) 11 ?
Na1 O1S 2.369(4) 11_445 ?
Na1 O2 2.388(4) . ?
Na1 O1 2.397(4) . ?
Na1 O1S 2.606(4) 12_545 ?
Na1 S1 3.022(2) 10 ?
Na1 C2 3.124(5) . ?
Na1 Na1 3.330(2) 11 ?
Na1 Na1 3.330(2) 12 ?
Na1 Na1 3.467(4) 10_545 ?
C1 O1 1.439(6) . ?
C1 C2 1.537(7) 3 ?
C1 C2 1.538(7) . ?
C2 O2 1.421(5) . ?
C2 C1 1.537(7) 2 ?
O2 Na1 2.350(4) 12 ?
S1 O1S 1.477(4) 2_665 ?
S1 O1S 1.477(4) . ?
S1 O1S 1.477(4) 3_565 ?
S1 O2S 1.487(7) . ?
S1 Na1 3.022(2) 12_565 ?
S1 Na1 3.022(2) 10 ?
S1 Na1 3.022(2) 11_665 ?
O1S Na1 2.319(4) 3_665 ?
O1S Na1 2.369(4) 12_565 ?
O1S Na1 2.606(4) 11_665 ?
